data_4038389
loop_
_publ_author_name
'Chang, Meng-Yang'
'Tsai, Yu-Lin'
'Chen, Hsing-Yin'

_publ_section_title
;
 CuBr<sub>2</sub>-Mediated One-Pot Synthesis of Sulfonyl
 9-Fluorenylidenes.
;
_journal_name_full 'The Journal of organic chemistry'
_journal_paper_doi 10.1021/acs.joc.0c00035
_journal_year 2020
_chemical_formula_sum 'C16 H15 F O2'
_chemical_formula_weight 258.28
_space_group_crystal_system monoclinic
_space_group_IT_number 14
_space_group_name_Hall '-P 2ybc'
_space_group_name_H-M_alt 'P 1 21/c 1'
_atom_sites_solution_hydrogens geom
_audit_creation_method SHELXL-2014/6
_cell_angle_alpha 90
_cell_angle_beta 101.658(2)
_cell_angle_gamma 90
_cell_formula_units_Z 4
_cell_length_a 11.0688(9)
_cell_length_b 14.9195(13)
_cell_length_c 7.8135(7)
_cell_measurement_reflns_used 7530
_cell_measurement_temperature 100(2)
_cell_measurement_theta_max 26.4553
_cell_measurement_theta_min 2.3223
_cell_volume 1263.71(19)
_computing_cell_refinement 'SAINT V8.34A (Bruker AXS Inc., 2013)'
_computing_data_collection 'Bruker APEX2'
_computing_data_reduction 'SAINT V8.34A (Bruker AXS Inc., 2013)'
_computing_molecular_graphics 'Bruker SHELXTL'
_computing_publication_material 'Bruker SHELXTL'
_computing_structure_refinement 'SHELXL-2014/6 (Sheldrick, 2014)'
_diffrn_ambient_temperature 100(2)
_diffrn_detector_area_resol_mean 8.3333
_diffrn_measured_fraction_theta_full 0.999
_diffrn_measured_fraction_theta_max 0.997
_diffrn_measurement_device_type 'Bruker APEX-II CCD'
_diffrn_measurement_method '\f and \w scans'
_diffrn_radiation_type MoK\a
_diffrn_radiation_wavelength 0.71073
_diffrn_reflns_av_R_equivalents 0.0226
_diffrn_reflns_av_unetI/netI 0.0143
_diffrn_reflns_Laue_measured_fraction_full 0.999
_diffrn_reflns_Laue_measured_fraction_max 0.997
_diffrn_reflns_limit_h_max 13
_diffrn_reflns_limit_h_min -13
_diffrn_reflns_limit_k_max 18
_diffrn_reflns_limit_k_min -18
_diffrn_reflns_limit_l_max 9
_diffrn_reflns_limit_l_min -9
_diffrn_reflns_number 16725
_diffrn_reflns_point_group_measured_fraction_full 0.999
_diffrn_reflns_point_group_measured_fraction_max 0.997
_diffrn_reflns_theta_full 25.242
_diffrn_reflns_theta_max 26.477
_diffrn_reflns_theta_min 1.879
_exptl_absorpt_coefficient_mu 0.098
_exptl_absorpt_correction_T_max 0.7454
_exptl_absorpt_correction_T_min 0.6912
_exptl_absorpt_correction_type multi-scan
_exptl_absorpt_process_details 'SADABS V2014/4 (Bruker AXS Inc.)'
_exptl_crystal_colour colorless
_exptl_crystal_density_diffrn 1.358
_exptl_crystal_density_meas ?
_exptl_crystal_density_method 'not measured'
_exptl_crystal_description lump
_exptl_crystal_F_000 544
_exptl_crystal_size_max 0.25
_exptl_crystal_size_mid 0.25
_exptl_crystal_size_min 0.25
_refine_diff_density_max 0.275
_refine_diff_density_min -0.203
_refine_diff_density_rms 0.039
_refine_ls_extinction_method none
_refine_ls_goodness_of_fit_ref 1.058
_refine_ls_hydrogen_treatment constr
_refine_ls_matrix_type full
_refine_ls_number_parameters 175
_refine_ls_number_reflns 2612
_refine_ls_number_restraints 0
_refine_ls_restrained_S_all 1.058
_refine_ls_R_factor_all 0.0362
_refine_ls_R_factor_gt 0.0317
_refine_ls_shift/su_max 0.001
_refine_ls_shift/su_mean 0.000
_refine_ls_structure_factor_coef Fsqd
_refine_ls_weighting_details 'w=1/[\s^2^(Fo^2^)+(0.0418P)^2^+0.4687P] where P=(Fo^2^+2Fc^2^)/3'
_refine_ls_weighting_scheme calc
_refine_ls_wR_factor_gt 0.0821
_refine_ls_wR_factor_ref 0.0852
_reflns_Friedel_coverage 0.000
_reflns_number_gt 2347
_reflns_number_total 2612
_reflns_threshold_expression 'I > 2\s(I)'
_cod_data_source_file jo0c00035_si_001.cif
_cod_data_source_block 181133LT
_cod_depositor_comments
;
The following automatic conversions were performed:

data item '_exptl_crystal_density_meas' value 'not measured' was
changed to '?' -- the value is perceived as not measured.

Automatic conversion script
Id: cif_fix_values 7556 2019-12-06 15:28:31Z antanas 
;
_cod_original_sg_symbol_H-M 'P 21/c'
_cod_database_code 4038389
_shelx_space_group_comment
;
The symmetry employed for this shelxl refinement is uniquely defined
by the following loop, which should always be used as a source of
symmetry information in preference to the above space-group names.
They are only intended as comments.
;
_shelxl_version_number 2014/6

loop_
_space_group_symop_operation_xyz
'x, y, z'
'-x, y+1/2, -z+1/2'
'-x, -y, -z'
'x, -y-1/2, z-1/2'

loop_
_atom_site_label
_atom_site_type_symbol
_atom_site_fract_x
_atom_site_fract_y
_atom_site_fract_z
_atom_site_U_iso_or_equiv
_atom_site_adp_type
_atom_site_occupancy
_atom_site_site_symmetry_order
_atom_site_calc_flag
_atom_site_refinement_flags_posn
_atom_site_refinement_flags_adp
_atom_site_refinement_flags_occupancy
_atom_site_disorder_assembly
_atom_site_disorder_group
F1 F 0.13923(6) 0.95608(5) 0.15379(9) 0.02302(18) Uani 1 1 d . . . . .
O1 O 0.93300(7) 0.84637(6) 0.66910(10) 0.01889(19) Uani 1 1 d . . . . .
O2 O 0.86509(7) 0.91834(6) 0.36701(10) 0.01840(19) Uani 1 1 d . . . . .
C1 C 0.21935(10) 0.91978(7) 0.29271(14) 0.0165(2) Uani 1 1 d . . . . .
C2 C 0.34383(10) 0.92280(7) 0.28950(14) 0.0144(2) Uani 1 1 d . . . . .
H3 H 0.3730 0.9481 0.1939 0.017 Uiso 1 1 calc R U . . .
C3 C 0.42431(9) 0.88683(7) 0.43341(13) 0.0127(2) Uani 1 1 d . . . . .
C4 C 0.55947(9) 0.88094(7) 0.47375(13) 0.0125(2) Uani 1 1 d . . . . .
C5 C 0.64646(10) 0.90804(7) 0.37707(13) 0.0134(2) Uani 1 1 d . . . . .
H4 H 0.6209 0.9350 0.2654 0.016 Uiso 1 1 calc R U . . .
C6 C 0.77049(10) 0.89495(7) 0.44699(14) 0.0144(2) Uani 1 1 d . . . . .
C7 C 0.80803(10) 0.85452(7) 0.61384(14) 0.0147(2) Uani 1 1 d . . . . .
C8 C 0.97501(11) 0.81339(9) 0.84257(15) 0.0224(3) Uani 1 1 d . . . . .
H9 H 0.9441 0.8522 0.9254 0.034 Uiso 1 1 calc R U . . .
H1 H 1.0654 0.8131 0.8703 0.034 Uiso 1 1 calc R U . . .
H8 H 0.9443 0.7523 0.8510 0.034 Uiso 1 1 calc R U . . .
C9 C 0.17137(10) 0.88281(8) 0.42695(15) 0.0182(2) Uani 1 1 d . . . . .
H15 H 0.0850 0.8828 0.4232 0.022 Uiso 1 1 calc R U . . .
C10 C 0.25351(10) 0.84545(7) 0.56823(15) 0.0169(2) Uani 1 1 d . . . . .
H2 H 0.2234 0.8183 0.6613 0.020 Uiso 1 1 calc R U . . .
C11 C 0.37920(10) 0.84820(7) 0.57216(14) 0.0141(2) Uani 1 1 d . . . . .
C12 C 0.83270(11) 0.95984(8) 0.19955(15) 0.0205(3) Uani 1 1 d . . . . .
H6 H 0.7837 0.9181 0.1166 0.031 Uiso 1 1 calc R U . . .
H7 H 0.9079 0.9759 0.1586 0.031 Uiso 1 1 calc R U . . .
H5 H 0.7843 1.0140 0.2083 0.031 Uiso 1 1 calc R U . . .
C13 C 0.72068(10) 0.82676(7) 0.70768(14) 0.0147(2) Uani 1 1 d . . . . .
H10 H 0.7455 0.7990 0.8186 0.018 Uiso 1 1 calc R U . . .
C14 C 0.59592(10) 0.84029(7) 0.63653(14) 0.0135(2) Uani 1 1 d . . . . .
C15 C 0.48501(10) 0.81596(7) 0.71350(13) 0.0143(2) Uani 1 1 d . . . . .
H14 H 0.4803 0.7493 0.7234 0.017 Uiso 1 1 calc R U . . .
C16 C 0.48613(11) 0.85805(8) 0.89283(14) 0.0182(2) Uani 1 1 d . . . . .
H13 H 0.4893 0.9235 0.8834 0.027 Uiso 1 1 calc R U . . .
H12 H 0.5587 0.8369 0.9766 0.027 Uiso 1 1 calc R U . . .
H11 H 0.4111 0.8406 0.9330 0.027 Uiso 1 1 calc R U . . .

loop_
_atom_site_aniso_label
_atom_site_aniso_U_11
_atom_site_aniso_U_22
_atom_site_aniso_U_33
_atom_site_aniso_U_23
_atom_site_aniso_U_13
_atom_site_aniso_U_12
F1 0.0141(3) 0.0323(4) 0.0205(3) 0.0041(3) -0.0016(3) 0.0020(3)
O1 0.0113(4) 0.0256(4) 0.0193(4) 0.0043(3) 0.0021(3) 0.0022(3)
O2 0.0126(4) 0.0255(4) 0.0184(4) 0.0050(3) 0.0063(3) 0.0013(3)
C1 0.0142(5) 0.0165(5) 0.0169(5) -0.0017(4) -0.0011(4) 0.0012(4)
C2 0.0153(5) 0.0146(5) 0.0139(5) -0.0016(4) 0.0043(4) -0.0008(4)
C3 0.0135(5) 0.0102(5) 0.0153(5) -0.0035(4) 0.0047(4) -0.0013(4)
C4 0.0131(5) 0.0104(5) 0.0142(5) -0.0024(4) 0.0032(4) 0.0001(4)
C5 0.0151(5) 0.0128(5) 0.0127(5) -0.0004(4) 0.0035(4) 0.0002(4)
C6 0.0146(5) 0.0134(5) 0.0167(5) -0.0014(4) 0.0067(4) -0.0007(4)
C7 0.0120(5) 0.0141(5) 0.0176(5) -0.0013(4) 0.0015(4) 0.0016(4)
C8 0.0151(6) 0.0309(7) 0.0199(6) 0.0054(5) 0.0002(4) 0.0036(5)
C9 0.0114(5) 0.0197(6) 0.0239(6) -0.0025(4) 0.0043(4) -0.0022(4)
C10 0.0156(5) 0.0169(5) 0.0197(5) -0.0005(4) 0.0074(4) -0.0029(4)
C11 0.0160(5) 0.0111(5) 0.0159(5) -0.0015(4) 0.0044(4) -0.0009(4)
C12 0.0175(6) 0.0281(6) 0.0177(5) 0.0049(5) 0.0076(4) 0.0013(5)
C13 0.0165(5) 0.0136(5) 0.0139(5) 0.0008(4) 0.0023(4) 0.0011(4)
C14 0.0154(5) 0.0104(5) 0.0154(5) -0.0014(4) 0.0047(4) -0.0012(4)
C15 0.0145(5) 0.0129(5) 0.0161(5) 0.0010(4) 0.0047(4) -0.0008(4)
C16 0.0206(6) 0.0200(6) 0.0150(5) 0.0012(4) 0.0060(4) -0.0005(4)

loop_
_atom_type_symbol
_atom_type_description
_atom_type_scat_dispersion_real
_atom_type_scat_dispersion_imag
_atom_type_scat_source
C C 0.0033 0.0016 'International Tables Vol C Tables 4.2.6.8 and 6.1.1.4'
H H 0.0000 0.0000 'International Tables Vol C Tables 4.2.6.8 and 6.1.1.4'
O O 0.0106 0.0060 'International Tables Vol C Tables 4.2.6.8 and 6.1.1.4'
F F 0.0171 0.0103 'International Tables Vol C Tables 4.2.6.8 and 6.1.1.4'

loop_
_geom_angle_atom_site_label_1
_geom_angle_atom_site_label_2
_geom_angle_atom_site_label_3
_geom_angle
_geom_angle_site_symmetry_1
_geom_angle_site_symmetry_3
_geom_angle_publ_flag
C7 O1 C8 116.38(9) . . ?
C6 O2 C12 117.12(8) . . ?
F1 C1 C9 118.25(10) . . ?
F1 C1 C2 117.47(10) . . ?
C9 C1 C2 124.28(10) . . ?
C1 C2 C3 116.71(10) . . ?
C1 C2 H3 121.6 . . ?
C3 C2 H3 121.6 . . ?
C2 C3 C11 120.77(10) . . ?
C2 C3 C4 130.85(10) . . ?
C11 C3 C4 108.38(9) . . ?
C14 C4 C5 121.00(10) . . ?
C14 C4 C3 108.46(9) . . ?
C5 C4 C3 130.54(10) . . ?
C6 C5 C4 118.82(10) . . ?
C6 C5 H4 120.6 . . ?
C4 C5 H4 120.6 . . ?
O2 C6 C5 124.95(10) . . ?
O2 C6 C7 114.74(9) . . ?
C5 C6 C7 120.31(10) . . ?
O1 C7 C13 125.01(10) . . ?
O1 C7 C6 114.63(10) . . ?
C13 C7 C6 120.35(10) . . ?
O1 C8 H9 109.5 . . ?
O1 C8 H1 109.5 . . ?
H9 C8 H1 109.5 . . ?
O1 C8 H8 109.5 . . ?
H9 C8 H8 109.5 . . ?
H1 C8 H8 109.5 . . ?
C1 C9 C10 118.06(10) . . ?
C1 C9 H15 121.0 . . ?
C10 C9 H15 121.0 . . ?
C11 C10 C9 119.73(10) . . ?
C11 C10 H2 120.1 . . ?
C9 C10 H2 120.1 . . ?
C10 C11 C3 120.43(10) . . ?
C10 C11 C15 129.11(10) . . ?
C3 C11 C15 110.44(9) . . ?
O2 C12 H6 109.5 . . ?
O2 C12 H7 109.5 . . ?
H6 C12 H7 109.5 . . ?
O2 C12 H5 109.5 . . ?
H6 C12 H5 109.5 . . ?
H7 C12 H5 109.5 . . ?
C7 C13 C14 119.01(10) . . ?
C7 C13 H10 120.5 . . ?
C14 C13 H10 120.5 . . ?
C4 C14 C13 120.50(10) . . ?
C4 C14 C15 110.98(9) . . ?
C13 C14 C15 128.53(10) . . ?
C14 C15 C11 101.73(8) . . ?
C14 C15 C16 114.00(9) . . ?
C11 C15 C16 113.46(9) . . ?
C14 C15 H14 109.1 . . ?
C11 C15 H14 109.1 . . ?
C16 C15 H14 109.1 . . ?
C15 C16 H13 109.5 . . ?
C15 C16 H12 109.5 . . ?
H13 C16 H12 109.5 . . ?
C15 C16 H11 109.5 . . ?
H13 C16 H11 109.5 . . ?
H12 C16 H11 109.5 . . ?

loop_
_geom_bond_atom_site_label_1
_geom_bond_atom_site_label_2
_geom_bond_distance
_geom_bond_site_symmetry_2
_geom_bond_publ_flag
F1 C1 1.3671(12) . ?
O1 C7 1.3686(13) . ?
O1 C8 1.4286(13) . ?
O2 C6 1.3686(13) . ?
O2 C12 1.4264(13) . ?
C1 C9 1.3826(16) . ?
C1 C2 1.3838(15) . ?
C2 C3 1.3932(15) . ?
C2 H3 0.9500 . ?
C3 C11 1.4056(15) . ?
C3 C4 1.4679(14) . ?
C4 C14 1.3932(15) . ?
C4 C5 1.3983(15) . ?
C5 C6 1.3850(15) . ?
C5 H4 0.9500 . ?
C6 C7 1.4203(15) . ?
C7 C13 1.3894(16) . ?
C8 H9 0.9800 . ?
C8 H1 0.9800 . ?
C8 H8 0.9800 . ?
C9 C10 1.3966(16) . ?
C9 H15 0.9500 . ?
C10 C11 1.3859(15) . ?
C10 H2 0.9500 . ?
C11 C15 1.5165(14) . ?
C12 H6 0.9800 . ?
C12 H7 0.9800 . ?
C12 H5 0.9800 . ?
C13 C14 1.3952(15) . ?
C13 H10 0.9500 . ?
C14 C15 1.5162(15) . ?
C15 C16 1.5332(15) . ?
C15 H14 1.0000 . ?
C16 H13 0.9800 . ?
C16 H12 0.9800 . ?
C16 H11 0.9800 . ?
